data_4087111
loop_
_publ_author_name
'Zhang, Lei'
'Fang, Bo'
'Hou, Guohua'
'Zi, Guofu'
'Ding, Wanjian'
'Walter, Marc D.'

_publ_section_title
;
 Experimental and Computational Studies of a Uranium Metallacyclocumulene
;
_journal_issue 4
_journal_name_full Organometallics
_journal_page_first 898
_journal_paper_doi 10.1021/acs.organomet.6b00936
_journal_volume 36
_journal_year 2017
_chemical_formula_moiety 'C39 H55 N Si2 U'
_chemical_formula_sum 'C39 H55 N Si2 U'
_chemical_formula_weight 832.05
_space_group_crystal_system triclinic
_space_group_IT_number 2
_space_group_name_Hall '-P 1'
_space_group_name_H-M_alt 'P -1'
_symmetry_space_group_name_Hall '-P 1'
_symmetry_space_group_name_H-M 'P -1'
_atom_sites_solution_hydrogens geom
_audit_creation_method SHELXL-2014/7
_cell_angle_alpha 73.770(18)
_cell_angle_beta 89.120(17)
_cell_angle_gamma 76.105(17)
_cell_formula_units_Z 2
_cell_length_a 10.176(9)
_cell_length_b 11.810(11)
_cell_length_c 16.215(15)
_cell_measurement_reflns_used 2470
_cell_measurement_temperature 100(2)
_cell_measurement_theta_max 23.51
_cell_measurement_theta_min 2.41
_cell_volume 1813(3)
_computing_cell_refinement 'Bruker SAINT'
_computing_data_collection 'Bruker APEX2'
_computing_data_reduction 'Bruker SAINT'
_computing_molecular_graphics 'Bruker SHELXTL'
_computing_publication_material 'Bruker SHELXTL'
_computing_structure_refinement 'SHELXL-2014/7 (Sheldrick, 2014)'
_computing_structure_solution 'SHELXS-97 (Sheldrick 2008)'
_diffrn_ambient_temperature 100(2)
_diffrn_measured_fraction_theta_full 0.986
_diffrn_measured_fraction_theta_max 0.986
_diffrn_measurement_device_type 'Bruker APEX-II CCD'
_diffrn_measurement_method '\f and \w scans'
_diffrn_radiation_type MoK\a
_diffrn_radiation_wavelength 0.71073
_diffrn_reflns_av_R_equivalents 0.0867
_diffrn_reflns_av_unetI/netI 0.1533
_diffrn_reflns_Laue_measured_fraction_full 0.986
_diffrn_reflns_Laue_measured_fraction_max 0.986
_diffrn_reflns_limit_h_max 12
_diffrn_reflns_limit_h_min -11
_diffrn_reflns_limit_k_max 14
_diffrn_reflns_limit_k_min -14
_diffrn_reflns_limit_l_max 19
_diffrn_reflns_limit_l_min -10
_diffrn_reflns_number 9858
_diffrn_reflns_point_group_measured_fraction_full 0.986
_diffrn_reflns_point_group_measured_fraction_max 0.986
_diffrn_reflns_theta_full 25.242
_diffrn_reflns_theta_max 25.248
_diffrn_reflns_theta_min 1.853
_exptl_absorpt_coefficient_mu 4.568
_exptl_absorpt_correction_T_max 0.75
_exptl_absorpt_correction_T_min 0.49
_exptl_absorpt_correction_type multi-scan
_exptl_absorpt_process_details SADABS
_exptl_crystal_colour orange
_exptl_crystal_density_diffrn 1.524
_exptl_crystal_description block
_exptl_crystal_F_000 832
_exptl_crystal_size_max 0.200
_exptl_crystal_size_mid 0.100
_exptl_crystal_size_min 0.100
_refine_diff_density_max 2.385
_refine_diff_density_min -2.257
_refine_diff_density_rms 0.341
_refine_ls_extinction_method none
_refine_ls_goodness_of_fit_ref 1.005
_refine_ls_hydrogen_treatment constr
_refine_ls_matrix_type full
_refine_ls_number_parameters 402
_refine_ls_number_reflns 6477
_refine_ls_number_restraints 234
_refine_ls_restrained_S_all 0.991
_refine_ls_R_factor_all 0.0970
_refine_ls_R_factor_gt 0.0815
_refine_ls_shift/su_max 0.000
_refine_ls_shift/su_mean 0.000
_refine_ls_structure_factor_coef Fsqd
_refine_ls_weighting_details 'w=1/[\s^2^(Fo^2^)+(0.1190P)^2^] where P=(Fo^2^+2Fc^2^)/3'
_refine_ls_weighting_scheme calc
_refine_ls_wR_factor_gt 0.2038
_refine_ls_wR_factor_ref 0.2171
_reflns_Friedel_coverage 0.000
_reflns_number_gt 5122
_reflns_number_total 6477
_reflns_threshold_expression 'I > 2\s(I)'
_cod_data_source_file om6b00936_si_002.cif
_cod_data_source_block compound9
_cod_database_code 4087111
_shelx_shelxl_version_number 2014/7
_shelx_space_group_comment
; 
The symmetry employed for this shelxl refinement is uniquely defined 
by the following loop, which should always be used as a source of 
symmetry information in preference to the above space-group names. 
They are only intended as comments. 
;
_shelx_estimated_absorpt_t_min 0.462
_shelx_estimated_absorpt_t_max 0.658

loop_
_space_group_symop_operation_xyz
'x, y, z'
'-x, -y, -z'

loop_
_atom_site_label
_atom_site_type_symbol
_atom_site_fract_x
_atom_site_fract_y
_atom_site_fract_z
_atom_site_U_iso_or_equiv
_atom_site_adp_type
_atom_site_occupancy
_atom_site_site_symmetry_order
_atom_site_calc_flag
_atom_site_refinement_flags_posn
_atom_site_refinement_flags_adp
C1 C 0.8643(14) 0.1843(13) 0.5574(9) 0.026(3) Uani 1 1 d . U
C2 C 0.9751(13) 0.1748(12) 0.6164(9) 0.022(3) Uani 1 1 d . U
C3 C 1.0162(13) 0.0472(12) 0.6686(9) 0.024(3) Uani 1 1 d . U
C4 C 0.9312(14) -0.0166(12) 0.6394(9) 0.024(3) Uani 1 1 d . U
C5 C 0.8458(13) 0.0633(12) 0.5689(9) 0.022(3) Uani 1 1 d . U
C6 C 0.7967(16) 0.2986(14) 0.4919(11) 0.037(4) Uani 1 1 d . U
H6A H 0.8490 0.3594 0.4875 0.056 Uiso 1 1 calc R U
H6B H 0.7051 0.3291 0.5088 0.056 Uiso 1 1 calc R U
H6C H 0.7912 0.2827 0.4360 0.056 Uiso 1 1 calc R U
C7 C 1.0532(16) 0.2634(14) 0.6165(10) 0.036(4) Uani 1 1 d . U
H7A H 1.1446 0.2357 0.5981 0.053 Uiso 1 1 calc R U
H7B H 1.0594 0.2717 0.6747 0.053 Uiso 1 1 calc R U
H7C H 1.0082 0.3423 0.5769 0.053 Uiso 1 1 calc R U
C8 C 1.1415(17) -0.0012(17) 0.7263(11) 0.044(4) Uani 1 1 d . U
H8A H 1.1966 -0.0741 0.7136 0.066 Uiso 1 1 calc R U
H8B H 1.1167 -0.0223 0.7864 0.066 Uiso 1 1 calc R U
H8C H 1.1935 0.0607 0.7170 0.066 Uiso 1 1 calc R U
C9 C 0.9561(15) -0.1506(13) 0.6600(10) 0.030(3) Uani 1 1 d . U
H9A H 0.9824 -0.1760 0.6082 0.045 Uiso 1 1 calc R U
H9B H 0.8732 -0.1753 0.6803 0.045 Uiso 1 1 calc R U
H9C H 1.0291 -0.1892 0.7050 0.045 Uiso 1 1 calc R U
C10 C 0.7720(15) 0.0272(15) 0.5081(10) 0.033(4) Uani 1 1 d . U
H10A H 0.8349 -0.0025 0.4681 0.050 Uiso 1 1 calc R U
H10B H 0.7014 0.0975 0.4758 0.050 Uiso 1 1 calc R U
H10C H 0.7299 -0.0375 0.5396 0.050 Uiso 1 1 calc R U
C11 C 0.4618(12) 0.2277(12) 0.6881(8) 0.018(3) Uani 1 1 d . U
C12 C 0.4936(14) 0.1374(11) 0.6430(9) 0.024(3) Uani 1 1 d . U
C13 C 0.5404(12) 0.0232(11) 0.7044(8) 0.018(3) Uani 1 1 d . U
C14 C 0.5368(12) 0.0407(11) 0.7871(8) 0.016(3) Uani 1 1 d . U
C15 C 0.4866(12) 0.1667(11) 0.7771(8) 0.016(3) Uani 1 1 d . U
C16 C 0.3875(15) 0.3588(12) 0.6450(10) 0.030(3) Uani 1 1 d . U
H16A H 0.2957 0.3617 0.6257 0.045 Uiso 1 1 calc R U
H16B H 0.4365 0.3928 0.5954 0.045 Uiso 1 1 calc R U
H16C H 0.3823 0.4065 0.6862 0.045 Uiso 1 1 calc R U
C17 C 0.4617(13) 0.1646(14) 0.5490(9) 0.027(3) Uani 1 1 d . U
H17A H 0.5090 0.0954 0.5289 0.041 Uiso 1 1 calc R U
H17B H 0.4915 0.2373 0.5179 0.041 Uiso 1 1 calc R U
H17C H 0.3637 0.1791 0.5383 0.041 Uiso 1 1 calc R U
C18 C 0.5661(17) -0.1010(13) 0.6906(10) 0.033(4) Uani 1 1 d . U
H18A H 0.5982 -0.1633 0.7452 0.049 Uiso 1 1 calc R U
H18B H 0.4819 -0.1123 0.6695 0.049 Uiso 1 1 calc R U
H18C H 0.6351 -0.1083 0.6483 0.049 Uiso 1 1 calc R U
C19 C 0.5695(14) -0.0593(12) 0.8696(10) 0.026(3) Uani 1 1 d . U
H19A H 0.6116 -0.0318 0.9119 0.039 Uiso 1 1 calc R U
H19B H 0.6324 -0.1305 0.8593 0.039 Uiso 1 1 calc R U
H19C H 0.4860 -0.0811 0.8915 0.039 Uiso 1 1 calc R U
C20 C 0.4324(13) 0.2241(12) 0.8499(9) 0.021(3) Uani 1 1 d . U
H20A H 0.3325 0.2375 0.8479 0.025 Uiso 1 1 calc R U
H20B H 0.4678 0.1636 0.9055 0.025 Uiso 1 1 calc R U
C21 C 0.4647(13) 0.3418(12) 0.8501(8) 0.019(3) Uani 1 1 d . U
C22 C 0.5895(13) 0.3599(12) 0.8405(8) 0.018(3) Uani 1 1 d . U
H22 H 0.6004 0.4339 0.8486 0.022 Uiso 1 1 calc R U
C23 C 0.7146(12) 0.2788(11) 0.8187(8) 0.014(3) Uani 1 1 d . U
C24 C 0.7812(13) 0.3264(11) 0.7398(8) 0.018(3) Uani 1 1 d . U
H24 H 0.8361 0.2727 0.7119 0.021 Uiso 1 1 calc R U
C25 C 0.2691(17) 0.4000(17) 0.9898(11) 0.048(5) Uani 1 1 d . U
H25A H 0.3347 0.4025 1.0325 0.071 Uiso 1 1 calc R U
H25B H 0.2641 0.3158 0.9982 0.071 Uiso 1 1 calc R U
H25C H 0.1796 0.4494 0.9968 0.071 Uiso 1 1 calc R U
C26 C 0.1777(15) 0.5078(16) 0.7968(10) 0.039(4) Uani 1 1 d . U
H26A H 0.1010 0.5618 0.8149 0.058 Uiso 1 1 calc R U
H26B H 0.1513 0.4348 0.7930 0.058 Uiso 1 1 calc R U
H26C H 0.2041 0.5503 0.7405 0.058 Uiso 1 1 calc R U
C27 C 0.3865(17) 0.6029(15) 0.8730(13) 0.046(4) Uani 1 1 d . U
H27A H 0.3876 0.6500 0.8129 0.069 Uiso 1 1 calc R U
H27B H 0.4783 0.5786 0.9000 0.069 Uiso 1 1 calc R U
H27C H 0.3255 0.6529 0.9038 0.069 Uiso 1 1 calc R U
C28 C 0.7933(18) 0.5658(14) 0.7838(10) 0.040(4) Uani 1 1 d . U
H28A H 0.7240 0.5602 0.8263 0.060 Uiso 1 1 calc R U
H28B H 0.7927 0.6515 0.7575 0.060 Uiso 1 1 calc R U
H28C H 0.8827 0.5219 0.8122 0.060 Uiso 1 1 calc R U
C29 C 0.8683(18) 0.5462(14) 0.6061(10) 0.040(4) Uani 1 1 d . U
H29A H 0.9633 0.5166 0.6278 0.061 Uiso 1 1 calc R U
H29B H 0.8449 0.6353 0.5857 0.061 Uiso 1 1 calc R U
H29C H 0.8549 0.5133 0.5585 0.061 Uiso 1 1 calc R U
C30 C 0.5721(15) 0.5766(14) 0.6519(11) 0.037(4) Uani 1 1 d . U
H30A H 0.5608 0.5735 0.5927 0.055 Uiso 1 1 calc R U
H30B H 0.5534 0.6617 0.6527 0.055 Uiso 1 1 calc R U
H30C H 0.5090 0.5363 0.6879 0.055 Uiso 1 1 calc R U
C31 C 0.7602(13) 0.1583(12) 0.8763(9) 0.023(3) Uani 1 1 d . U
C32 C 0.7138(13) 0.1367(12) 0.9665(8) 0.020(3) Uani 1 1 d . U
H32 H 0.6445 0.1957 0.9820 0.023 Uiso 1 1 calc R U
C33 C 0.7740(13) 0.0301(12) 1.0253(8) 0.021(3) Uani 1 1 d . U
H33 H 0.7537 0.0189 1.0840 0.025 Uiso 1 1 calc R U
C34 C 0.8659(15) -0.0642(13) 1.0018(9) 0.028(3) Uani 1 1 d . U
C35 C 0.9263(15) -0.1783(15) 1.0609(11) 0.037(4) Uani 1 1 d . U
H35 H 0.9116 -0.1924 1.1206 0.044 Uiso 1 1 calc R U
C36 C 1.0102(17) -0.2725(15) 1.0294(11) 0.041(4) Uani 1 1 d . U
H36 H 1.0553 -0.3471 1.0694 0.050 Uiso 1 1 calc R U
C37 C 1.0267(14) -0.2575(14) 0.9439(10) 0.030(3) Uani 1 1 d . U
H37 H 1.0771 -0.3227 0.9241 0.036 Uiso 1 1 calc R U
C38 C 0.9685(15) -0.1455(14) 0.8860(10) 0.033(4) Uani 1 1 d . U
H38 H 0.9791 -0.1360 0.8264 0.039 Uiso 1 1 calc R U
C39 C 0.8974(11) -0.0492(11) 0.9111(8) 0.015(3) Uani 1 1 d . U
N1 N 0.8432(10) 0.0644(9) 0.8513(6) 0.013(2) Uani 1 1 d . .
Si1 Si 0.3249(4) 0.4627(4) 0.8777(3) 0.0246(9) Uani 1 1 d . .
Si2 Si 0.7553(4) 0.4948(3) 0.6958(3) 0.0231(9) Uani 1 1 d . .
U1 U 0.74271(4) 0.14237(4) 0.71133(3) 0.0154(2) Uani 1 1 d . .

loop_
_atom_site_aniso_label
_atom_site_aniso_U_11
_atom_site_aniso_U_22
_atom_site_aniso_U_33
_atom_site_aniso_U_23
_atom_site_aniso_U_13
_atom_site_aniso_U_12
C1 0.028(6) 0.029(6) 0.019(6) -0.001(5) 0.002(5) -0.008(5)
C2 0.021(6) 0.015(6) 0.029(7) -0.010(5) 0.008(5) 0.001(5)
C3 0.019(6) 0.025(6) 0.025(6) -0.008(5) 0.001(5) 0.002(5)
C4 0.024(3) 0.024(3) 0.024(3) -0.0066(13) 0.0022(10) -0.0055(12)
C5 0.018(6) 0.028(6) 0.023(6) -0.011(5) 0.013(5) -0.007(5)
C6 0.031(8) 0.034(8) 0.040(9) -0.007(7) -0.007(7) -0.003(7)
C7 0.035(8) 0.038(8) 0.036(9) -0.002(7) 0.017(7) -0.026(7)
C8 0.039(9) 0.062(10) 0.031(9) -0.009(8) 0.007(7) -0.017(8)
C9 0.031(8) 0.026(7) 0.036(9) -0.009(6) 0.016(6) -0.012(6)
C10 0.026(7) 0.052(9) 0.032(8) -0.030(7) 0.018(6) -0.010(7)
C11 0.014(5) 0.021(6) 0.020(6) -0.001(5) -0.003(5) -0.008(5)
C12 0.025(6) 0.013(5) 0.031(7) 0.001(5) -0.004(5) -0.007(5)
C13 0.016(5) 0.016(5) 0.019(6) -0.003(5) -0.003(5) -0.002(5)
C14 0.015(5) 0.022(6) 0.013(6) -0.007(5) 0.005(4) -0.008(5)
C15 0.008(5) 0.020(6) 0.017(6) 0.000(5) 0.001(4) -0.005(4)
C16 0.034(8) 0.023(7) 0.031(8) -0.002(6) -0.015(6) -0.010(6)
C17 0.015(6) 0.042(8) 0.026(8) -0.016(6) -0.003(5) -0.004(6)
C18 0.050(9) 0.026(7) 0.030(8) -0.016(6) -0.002(7) -0.014(7)
C19 0.020(7) 0.022(7) 0.039(8) -0.012(6) 0.004(6) -0.006(6)
C20 0.022(6) 0.020(6) 0.021(6) -0.007(5) 0.002(5) -0.006(5)
C21 0.016(5) 0.022(6) 0.022(6) -0.006(5) 0.004(5) -0.011(5)
C22 0.017(6) 0.020(6) 0.016(6) -0.008(5) 0.001(5) 0.002(5)
C23 0.013(5) 0.016(5) 0.009(5) -0.002(4) 0.006(4) 0.001(4)
C24 0.028(6) 0.011(5) 0.016(6) -0.009(4) -0.006(5) -0.001(5)
C25 0.035(9) 0.061(11) 0.051(10) -0.031(9) 0.009(8) -0.002(8)
C26 0.022(7) 0.054(10) 0.040(9) -0.017(8) 0.003(6) -0.004(7)
C27 0.034(8) 0.040(9) 0.075(12) -0.043(8) 0.007(8) 0.003(7)
C28 0.057(10) 0.028(8) 0.031(9) 0.013(6) -0.016(7) -0.026(7)
C29 0.064(10) 0.030(8) 0.034(9) -0.009(7) 0.002(8) -0.023(8)
C30 0.036(8) 0.030(8) 0.042(9) -0.003(7) -0.009(7) -0.013(7)
C31 0.020(6) 0.017(6) 0.026(6) 0.001(5) 0.002(5) -0.004(5)
C32 0.018(6) 0.028(6) 0.012(6) -0.005(5) 0.008(5) -0.005(5)
C33 0.020(6) 0.029(6) 0.006(5) 0.007(5) 0.003(5) -0.006(5)
C34 0.030(6) 0.029(6) 0.022(6) -0.002(5) 0.001(5) -0.010(5)
C35 0.025(6) 0.044(7) 0.034(7) 0.005(6) -0.006(6) -0.014(6)
C36 0.039(7) 0.032(7) 0.048(8) 0.002(6) -0.006(6) -0.012(6)
C37 0.018(6) 0.031(7) 0.032(7) -0.003(5) 0.016(5) 0.002(5)
C38 0.033(7) 0.032(7) 0.031(7) -0.002(6) -0.002(6) -0.011(6)
C39 0.007(5) 0.018(6) 0.019(6) -0.004(5) 0.004(4) -0.005(4)
N1 0.016(5) 0.018(5) 0.005(5) -0.001(4) 0.003(4) -0.004(4)
Si1 0.0160(19) 0.029(2) 0.031(2) -0.0123(18) 0.0064(16) -0.0045(16)
Si2 0.025(2) 0.0198(19) 0.022(2) 0.0014(16) 0.0002(16) -0.0091(16)
U1 0.0129(3) 0.0188(3) 0.0140(3) -0.0033(2) 0.00413(18) -0.00500(19)

loop_
_atom_type_symbol
_atom_type_description
_atom_type_scat_dispersion_real
_atom_type_scat_dispersion_imag
_atom_type_scat_source
C C 0.0033 0.0016 'International Tables Vol C Tables 4.2.6.8 and 6.1.1.4'
H H 0.0000 0.0000 'International Tables Vol C Tables 4.2.6.8 and 6.1.1.4'
N N 0.0061 0.0033 'International Tables Vol C Tables 4.2.6.8 and 6.1.1.4'
Si Si 0.0817 0.0704 'International Tables Vol C Tables 4.2.6.8 and 6.1.1.4'
U U -9.6767 9.6646 'International Tables Vol C Tables 4.2.6.8 and 6.1.1.4'

loop_
_geom_angle_atom_site_label_1
_geom_angle_atom_site_label_2
_geom_angle_atom_site_label_3
_geom_angle
C5 C1 C2 107.8(12)
C5 C1 C6 128.2(13)
C2 C1 C6 123.6(13)
C5 C1 U1 78.1(8)
C2 C1 U1 78.9(8)
C6 C1 U1 114.8(10)
C1 C2 C7 129.0(13)
C1 C2 C3 106.9(11)
C7 C2 C3 123.0(13)
C1 C2 U1 71.0(8)
C7 C2 U1 126.6(10)
C3 C2 U1 76.9(8)
C4 C3 C2 107.0(12)
C4 C3 C8 129.8(14)
C2 C3 C8 122.1(13)
C4 C3 U1 72.9(8)
C2 C3 U1 73.4(7)
C8 C3 U1 128.1(10)
C5 C4 C3 109.6(12)
C5 C4 C9 122.5(13)
C3 C4 C9 125.3(13)
C5 C4 U1 75.4(8)
C3 C4 U1 78.0(8)
C9 C4 U1 127.9(9)
C4 C5 C1 108.2(12)
C4 C5 C10 125.7(13)
C1 C5 C10 125.2(13)
C4 C5 U1 75.7(8)
C1 C5 U1 71.8(8)
C10 C5 U1 127.2(9)
C1 C6 H6A 109.5
C1 C6 H6B 109.5
H6A C6 H6B 109.5
C1 C6 H6C 109.5
H6A C6 H6C 109.5
H6B C6 H6C 109.5
C2 C7 H7A 109.5
C2 C7 H7B 109.5
H7A C7 H7B 109.5
C2 C7 H7C 109.5
H7A C7 H7C 109.5
H7B C7 H7C 109.5
C3 C8 H8A 109.5
C3 C8 H8B 109.5
H8A C8 H8B 109.5
C3 C8 H8C 109.5
H8A C8 H8C 109.5
H8B C8 H8C 109.5
C4 C9 H9A 109.5
C4 C9 H9B 109.5
H9A C9 H9B 109.5
C4 C9 H9C 109.5
H9A C9 H9C 109.5
H9B C9 H9C 109.5
C5 C10 H10A 109.5
C5 C10 H10B 109.5
H10A C10 H10B 109.5
C5 C10 H10C 109.5
H10A C10 H10C 109.5
H10B C10 H10C 109.5
C15 C11 C12 107.3(11)
C15 C11 C16 128.7(13)
C12 C11 C16 122.8(12)
C15 C11 U1 75.1(7)
C12 C11 U1 75.8(8)
C16 C11 U1 124.8(8)
C13 C12 C11 107.8(12)
C13 C12 C17 128.7(13)
C11 C12 C17 123.0(12)
C13 C12 U1 74.4(7)
C11 C12 U1 74.6(7)
C17 C12 U1 123.3(9)
C12 C13 C14 108.6(12)
C12 C13 C18 128.0(12)
C14 C13 C18 122.5(12)
C12 C13 U1 76.3(7)
C14 C13 U1 74.7(7)
C18 C13 U1 123.8(9)
C13 C14 C15 107.7(11)
C13 C14 C19 124.8(12)
C15 C14 C19 127.3(12)
C13 C14 U1 75.8(7)
C15 C14 U1 75.9(7)
C19 C14 U1 118.5(8)
C14 C15 C11 108.5(12)
C14 C15 C20 125.4(11)
C11 C15 C20 124.3(11)
C14 C15 U1 74.6(7)
C11 C15 U1 75.5(7)
C20 C15 U1 128.2(8)
C11 C16 H16A 109.5
C11 C16 H16B 109.5
H16A C16 H16B 109.5
C11 C16 H16C 109.5
H16A C16 H16C 109.5
H16B C16 H16C 109.5
C12 C17 H17A 109.5
C12 C17 H17B 109.5
H17A C17 H17B 109.5
C12 C17 H17C 109.5
H17A C17 H17C 109.5
H17B C17 H17C 109.5
C13 C18 H18A 109.5
C13 C18 H18B 109.5
H18A C18 H18B 109.5
C13 C18 H18C 109.5
H18A C18 H18C 109.5
H18B C18 H18C 109.5
C14 C19 H19A 109.5
C14 C19 H19B 109.5
H19A C19 H19B 109.5
C14 C19 H19C 109.5
H19A C19 H19C 109.5
H19B C19 H19C 109.5
C21 C20 C15 118.1(11)
C21 C20 H20A 107.8
C15 C20 H20A 107.8
C21 C20 H20B 107.8
C15 C20 H20B 107.8
H20A C20 H20B 107.1
C22 C21 C20 123.0(12)
C22 C21 Si1 118.9(10)
C20 C21 Si1 117.7(9)
C21 C22 C23 128.4(12)
C21 C22 H22 115.8
C23 C22 H22 115.8
C31 C23 C24 124.3(11)
C31 C23 C22 117.3(11)
C24 C23 C22 118.4(10)
C31 C23 U1 78.1(8)
C24 C23 U1 66.3(6)
C22 C23 U1 129.9(8)
C23 C24 Si2 118.5(9)
C23 C24 U1 80.5(7)
Si2 C24 U1 144.7(6)
C23 C24 H24 120.7
Si2 C24 H24 120.7
U1 C24 H24 50.4
Si1 C25 H25A 109.5
Si1 C25 H25B 109.5
H25A C25 H25B 109.5
Si1 C25 H25C 109.5
H25A C25 H25C 109.5
H25B C25 H25C 109.5
Si1 C26 H26A 109.5
Si1 C26 H26B 109.5
H26A C26 H26B 109.5
Si1 C26 H26C 109.5
H26A C26 H26C 109.5
H26B C26 H26C 109.5
Si1 C27 H27A 109.5
Si1 C27 H27B 109.5
H27A C27 H27B 109.5
Si1 C27 H27C 109.5
H27A C27 H27C 109.5
H27B C27 H27C 109.5
Si2 C28 H28A 109.5
Si2 C28 H28B 109.5
H28A C28 H28B 109.5
Si2 C28 H28C 109.5
H28A C28 H28C 109.5
H28B C28 H28C 109.5
Si2 C29 H29A 109.5
Si2 C29 H29B 109.5
H29A C29 H29B 109.5
Si2 C29 H29C 109.5
H29A C29 H29C 109.5
H29B C29 H29C 109.5
Si2 C30 H30A 109.5
Si2 C30 H30B 109.5
H30A C30 H30B 109.5
Si2 C30 H30C 109.5
H30A C30 H30C 109.5
H30B C30 H30C 109.5
N1 C31 C23 122.3(12)
N1 C31 C32 120.1(11)
C23 C31 C32 117.6(12)
N1 C31 U1 58.6(7)
C23 C31 U1 71.0(7)
C32 C31 U1 151.4(9)
C33 C32 C31 118.0(12)
C33 C32 H32 121.0
C31 C32 H32 121.0
C32 C33 C34 121.9(12)
C32 C33 H33 119.0
C34 C33 H33 119.0
C33 C34 C35 123.4(14)
C33 C34 C39 119.9(12)
C35 C34 C39 116.7(14)
C34 C35 C36 119.2(15)
C34 C35 H35 120.4
C36 C35 H35 120.4
C37 C36 C35 121.7(15)
C37 C36 H36 119.1
C35 C36 H36 119.1
C36 C37 C38 119.0(15)
C36 C37 H37 120.5
C38 C37 H37 120.5
C39 C38 C37 122.8(15)
C39 C38 H38 118.6
C37 C38 H38 118.6
C38 C39 N1 121.6(12)
C38 C39 C34 120.1(12)
N1 C39 C34 118.1(11)
C31 N1 C39 121.1(10)
C31 N1 U1 91.3(7)
C39 N1 U1 138.8(8)
C26 Si1 C27 108.1(8)
C26 Si1 C25 110.1(8)
C27 Si1 C25 109.3(8)
C26 Si1 C21 109.1(7)
C27 Si1 C21 110.7(6)
C25 Si1 C21 109.6(7)
C24 Si2 C29 115.3(7)
C24 Si2 C30 113.0(6)
C29 Si2 C30 106.1(7)
C24 Si2 C28 111.0(6)
C29 Si2 C28 104.4(7)
C30 Si2 C28 106.2(8)
N1 U1 C24 78.3(4)
N1 U1 C23 58.8(4)
C24 U1 C23 33.2(4)
N1 U1 C1 129.0(4)
C24 U1 C1 93.1(4)
C23 U1 C1 126.2(4)
N1 U1 C31 30.1(4)
C24 U1 C31 58.9(4)
C23 U1 C31 30.8(4)
C1 U1 C31 142.9(4)
N1 U1 C14 83.0(4)
C24 U1 C14 120.8(4)
C23 U1 C14 90.1(4)
C1 U1 C14 139.3(4)
C31 U1 C14 77.6(4)
N1 U1 C13 106.9(4)
C24 U1 C13 142.0(4)
C23 U1 C13 117.1(4)
C1 U1 C13 109.8(4)
C31 U1 C13 107.0(4)
C14 U1 C13 29.5(4)
N1 U1 C15 90.3(4)
C24 U1 C15 94.7(4)
C23 U1 C15 69.5(4)
C1 U1 C15 140.7(4)
C31 U1 C15 70.9(4)
C14 U1 C15 29.6(4)
C13 U1 C15 48.5(4)
N1 U1 C11 119.3(4)
C24 U1 C11 95.2(4)
C23 U1 C11 83.3(4)
C1 U1 C11 111.4(4)
C31 U1 C11 96.0(4)
C14 U1 C11 48.9(4)
C13 U1 C11 48.7(4)
C15 U1 C11 29.5(4)
N1 U1 C12 131.6(4)
C24 U1 C12 122.1(4)
C23 U1 C12 112.7(4)
C1 U1 C12 95.6(4)
C31 U1 C12 119.2(4)
C14 U1 C12 48.6(4)
C13 U1 C12 29.3(4)
C15 U1 C12 48.5(4)
C11 U1 C12 29.6(4)
N1 U1 C5 124.7(4)
C24 U1 C5 122.7(4)
C23 U1 C5 155.5(4)
C1 U1 C5 30.1(4)
C31 U1 C5 153.7(4)
C14 U1 C5 114.2(4)
C13 U1 C5 86.1(4)
C15 U1 C5 131.1(4)
C11 U1 C5 109.5(4)
C12 U1 C5 83.4(4)
N1 U1 C4 95.9(4)
C24 U1 C4 125.0(4)
C23 U1 C4 144.6(4)
C1 U1 C4 49.1(4)
C31 U1 C4 125.6(4)
C14 U1 C4 112.5(4)
C13 U1 C4 92.5(4)
C15 U1 C4 140.3(4)
C11 U1 C4 132.0(4)
C12 U1 C4 102.6(4)
C5 U1 C4 28.9(4)

loop_
_geom_bond_atom_site_label_1
_geom_bond_atom_site_label_2
_geom_bond_distance
C1 C5 1.446(19)
C1 C2 1.453(19)
C1 C6 1.483(19)
C1 U1 2.742(14)
C2 C7 1.459(19)
C2 C3 1.469(19)
C2 U1 2.846(13)
C3 C4 1.44(2)
C3 C8 1.49(2)
C3 U1 2.892(14)
C4 C5 1.410(19)
C4 C9 1.481(19)
C4 U1 2.827(14)
C5 C10 1.46(2)
C5 U1 2.823(14)
C6 H6A 0.9800
C6 H6B 0.9800
C6 H6C 0.9800
C7 H7A 0.9800
C7 H7B 0.9800
C7 H7C 0.9800
C8 H8A 0.9800
C8 H8B 0.9800
C8 H8C 0.9800
C9 H9A 0.9800
C9 H9B 0.9800
C9 H9C 0.9800
C10 H10A 0.9800
C10 H10B 0.9800
C10 H10C 0.9800
C11 C15 1.417(18)
C11 C12 1.43(2)
C11 C16 1.518(18)
C11 U1 2.787(12)
C12 C13 1.411(17)
C12 C17 1.492(19)
C12 U1 2.802(13)
C13 C14 1.413(18)
C13 C18 1.505(18)
C13 U1 2.779(12)
C14 C15 1.415(18)
C14 C19 1.495(18)
C14 U1 2.765(12)
C15 C20 1.552(18)
C15 U1 2.782(12)
C16 H16A 0.9800
C16 H16B 0.9800
C16 H16C 0.9800
C17 H17A 0.9800
C17 H17B 0.9800
C17 H17C 0.9800
C18 H18A 0.9800
C18 H18B 0.9800
C18 H18C 0.9800
C19 H19A 0.9800
C19 H19B 0.9800
C19 H19C 0.9800
C20 C21 1.503(17)
C20 H20A 0.9900
C20 H20B 0.9900
C21 C22 1.337(17)
C21 Si1 1.905(14)
C22 C23 1.501(16)
C22 H22 0.9500
C23 C31 1.437(17)
C23 C24 1.473(18)
C23 U1 2.653(13)
C24 Si2 1.869(12)
C24 U1 2.463(12)
C24 H24 0.9500
C25 Si1 1.896(18)
C25 H25A 0.9800
C25 H25B 0.9800
C25 H25C 0.9800
C26 Si1 1.880(15)
C26 H26A 0.9800
C26 H26B 0.9800
C26 H26C 0.9800
C27 Si1 1.889(17)
C27 H27A 0.9800
C27 H27B 0.9800
C27 H27C 0.9800
C28 Si2 1.932(17)
C28 H28A 0.9800
C28 H28B 0.9800
C28 H28C 0.9800
C29 Si2 1.896(17)
C29 H29A 0.9800
C29 H29B 0.9800
C29 H29C 0.9800
C30 Si2 1.925(15)
C30 H30A 0.9800
C30 H30B 0.9800
C30 H30C 0.9800
C31 N1 1.379(17)
C31 C32 1.501(19)
C31 U1 2.746(15)
C32 C33 1.358(18)
C32 H32 0.9500
C33 C34 1.41(2)
C33 H33 0.9500
C34 C35 1.42(2)
C34 C39 1.472(19)
C35 C36 1.44(2)
C35 H35 0.9500
C36 C37 1.36(2)
C36 H36 0.9500
C37 C38 1.39(2)
C37 H37 0.9500
C38 C39 1.35(2)
C38 H38 0.9500
C39 N1 1.407(15)
N1 U1 2.344(10)
